data_7041914
loop_
_publ_author_name
'Gorla, Lingaraju'
'Mart\'i-Centelles, Vicente'
'Altava, Bel\'en'
'Burguete, M. Isabel'
'Luis, Santiago V.'

_publ_section_title
;
 Cu(2+) recognition by N,N'-benzylated bis(amino amides).
;
_journal_issue 8
_journal_name_full 'Dalton transactions (Cambridge, England : 2003)'
_journal_page_first 2660
_journal_page_last 2669
_journal_paper_doi 10.1039/c6dt04756d
_journal_volume 46
_journal_year 2017
_chemical_absolute_configuration syn
_chemical_formula_moiety 'C35 H38 Cu N4 O2, 2(H2 O)'
_chemical_formula_sum 'C35 H42 Cu N4 O4'
_chemical_formula_weight 646.26
_space_group_crystal_system monoclinic
_space_group_IT_number 4
_space_group_name_Hall 'P 2yb'
_space_group_name_H-M_alt 'P 1 21 1'
_symmetry_space_group_name_Hall 'P 2yb'
_symmetry_space_group_name_H-M 'P 1 21 1'
_atom_sites_solution_hydrogens mixed
_atom_sites_solution_primary direct
_audit_creation_date 2016-01-10
_audit_creation_method
;
Olex2 1.2
(compiled 2015.01.26 svn.r3150 for OlexSys, GUI svn.r4998)
;
_audit_update_record
;
2016-05-20 deposited with the CCDC.
2017-01-31 downloaded from the CCDC.
;
_cell_angle_alpha 90
_cell_angle_beta 97.225(3)
_cell_angle_gamma 90
_cell_formula_units_Z 2
_cell_length_a 9.6591(3)
_cell_length_b 15.9975(4)
_cell_length_c 10.4363(3)
_cell_measurement_reflns_used 12926
_cell_measurement_temperature 298(2)
_cell_measurement_theta_max 27.5940
_cell_measurement_theta_min 3.2100
_cell_volume 1599.83(8)
_computing_molecular_graphics 'Olex2 (Dolomanov et al., 2009)'
_computing_publication_material 'Olex2 (Dolomanov et al., 2009)'
_computing_structure_refinement 'ShelXL (Sheldrick, 2008)'
_computing_structure_solution 'ShelXS (Sheldrick, 2008)'
_diffrn_ambient_temperature 297.9(6)
_diffrn_measured_fraction_theta_full 0.998
_diffrn_measured_fraction_theta_max 0.998
_diffrn_radiation_type MoK\a
_diffrn_radiation_wavelength 0.71073
_diffrn_reflns_av_R_equivalents 0.0647
_diffrn_reflns_av_unetI/netI 0.0379
_diffrn_reflns_Laue_measured_fraction_full 0.998
_diffrn_reflns_Laue_measured_fraction_max 0.998
_diffrn_reflns_limit_h_max 11
_diffrn_reflns_limit_h_min -11
_diffrn_reflns_limit_k_max 19
_diffrn_reflns_limit_k_min -19
_diffrn_reflns_limit_l_max 12
_diffrn_reflns_limit_l_min -12
_diffrn_reflns_number 30342
_diffrn_reflns_point_group_measured_fraction_full 0.998
_diffrn_reflns_point_group_measured_fraction_max 0.998
_diffrn_reflns_theta_full 25.242
_diffrn_reflns_theta_max 25.998
_diffrn_reflns_theta_min 2.993
_exptl_absorpt_coefficient_mu 0.727
_exptl_crystal_density_diffrn 1.342
_exptl_crystal_F_000 682
_exptl_crystal_size_max 0.39
_exptl_crystal_size_mid 0.275
_exptl_crystal_size_min 0.105
_refine_diff_density_max 0.412
_refine_diff_density_min -0.291
_refine_diff_density_rms 0.042
_refine_ls_abs_structure_details
;
 Flack x determined using 2592 quotients [(I+)-(I-)]/[(I+)+(I-)]
 (Parsons, Flack and Wagner, Acta Cryst. B69 (2013) 249-259).
;
_refine_ls_abs_structure_Flack -0.005(7)
_refine_ls_extinction_method none
_refine_ls_goodness_of_fit_ref 1.036
_refine_ls_hydrogen_treatment mixed
_refine_ls_matrix_type full
_refine_ls_number_parameters 329
_refine_ls_number_reflns 6280
_refine_ls_number_restraints 7
_refine_ls_restrained_S_all 1.602
_refine_ls_R_factor_all 0.0401
_refine_ls_R_factor_gt 0.0361
_refine_ls_shift/su_max 0.000
_refine_ls_shift/su_mean 0.000
_refine_ls_structure_factor_coef Fsqd
_refine_ls_weighting_details 'w=1/[\s^2^(Fo^2^)+(0.0555P)^2^+0.1541P] where P=(Fo^2^+2Fc^2^)/3'
_refine_ls_weighting_scheme calc
_refine_ls_wR_factor_gt 0.0917
_refine_ls_wR_factor_ref 0.0954
_reflns_Friedel_coverage 0.928
_reflns_Friedel_fraction_full 0.999
_reflns_Friedel_fraction_max 0.999
_reflns_number_gt 5864
_reflns_number_total 6280
_reflns_threshold_expression 'I > 2\s(I)'
_cod_data_source_file c6dt04756d2.cif
_cod_data_source_block str1605
_cod_depositor_comments 'Adding full bibliography for 7041914--7041918.cif.'
_cod_original_cell_volume 1599.82(8)
_cod_database_code 7041914
_shelx_space_group_comment
;
The symmetry employed for this shelxl refinement is uniquely defined
by the following loop, which should always be used as a source of
symmetry information in preference to the above space-group names.
They are only intended as comments.
;
_olex2_refinement_description
;
1. Fixed Uiso
 At 1.2 times of:
  All C(H) groups, All C(H,H) groups, All N(H) groups
2. Restrained distances
 H3D-O3 = O3-H3C
 0.85 with sigma of 0.00001
 H4C-O4 = O4-H4D
 0.85 with sigma of 0.00001
 H3D-H3C
 1.367 with sigma of 0.00002
 H4C-H4D
 1.367 with sigma of 0.00002
3.a Free rotating group:
 O4(C17,C16,C29,C5,C21,C15,C3,C4,O2,C20,C18,C19,O3,H3C,H3D,H4C,H4D)
3.b Ternary CH refined with riding coordinates:
 N1(H1), N2(H2), C1(H1A), C7(H7)
3.c Secondary CH2 refined with riding coordinates:
 C8(H8A,H8B), C22(H22A,H22B), C29(H29A,H29B), C5(H5A,H5B), C15(H15A,H15B),
 C3(H3A,H3B), C4(H4A,H4B)
3.d Aromatic/amide H refined with riding coordinates:
 C10(H10), C11(H11), C12(H12), C13(H13), C14(H14), C24(H24), C25(H25),
 C26(H26), C27(H27), C28(H28), C31(H31), C32(H32), C33(H33), C34(H34), C35(H35),
  C17(H17), C21(H21), C20(H20), C18(H18), C19(H19)
3.e Fitted hexagon refined as free rotating group:
 C9(C10,C11,C12,C13,C14), C23(C24,C25,C26,C27,C28), C30(C31,C32,C33,C34,C35)
;

loop_
_space_group_symop_operation_xyz
'x, y, z'
'-x, y+1/2, -z'

loop_
_atom_site_label
_atom_site_type_symbol
_atom_site_fract_x
_atom_site_fract_y
_atom_site_fract_z
_atom_site_U_iso_or_equiv
_atom_site_adp_type
_atom_site_occupancy
_atom_site_site_symmetry_order
_atom_site_calc_flag
_atom_site_refinement_flags_posn
Cu1 Cu 0.38715(4) 0.32181(3) 0.73409(4) 0.03603(14) Uani 1 1 d .
O1 O 0.2553(4) 0.3838(2) 0.3685(3) 0.0637(9) Uani 1 1 d .
N1 N 0.2315(3) 0.41007(18) 0.7100(3) 0.0326(6) Uani 1 1 d .
H1 H 0.2547 0.4570 0.7692 0.039 Uiso 1 1 calc R
N2 N 0.4575(3) 0.34216(18) 0.9251(3) 0.0392(8) Uani 1 1 d .
H2 H 0.3795 0.3590 0.9709 0.047 Uiso 1 1 calc R
N3 N 0.3477(4) 0.3132(2) 0.5492(3) 0.0477(8) Uani 1 1 d .
N4 N 0.5089(4) 0.2269(2) 0.7568(4) 0.0479(8) Uani 1 1 d .
C1 C 0.2196(4) 0.4395(2) 0.5742(4) 0.0338(8) Uani 1 1 d .
H1A H 0.1205 0.4479 0.5434 0.041 Uiso 1 1 calc R
C2 C 0.2771(4) 0.3745(2) 0.4875(4) 0.0417(9) Uani 1 1 d .
C6 C 0.5547(4) 0.2043(3) 0.8749(5) 0.0464(10) Uani 1 1 d .
C7 C 0.5180(4) 0.2621(3) 0.9801(4) 0.0462(10) Uani 1 1 d .
H7 H 0.6060 0.2765 1.0329 0.055 Uiso 1 1 calc R
C8 C 0.2953(4) 0.5227(2) 0.5628(4) 0.0414(8) Uani 1 1 d .
H8A H 0.3795 0.5226 0.6243 0.050 Uiso 1 1 calc R
H8B H 0.3236 0.5263 0.4771 0.050 Uiso 1 1 calc R
C9 C 0.2115(3) 0.59947(14) 0.5859(3) 0.0387(8) Uani 1 1 d .
C10 C 0.0883(3) 0.61471(16) 0.5053(3) 0.0523(10) Uani 1 1 d G
H10 H 0.0586 0.5776 0.4388 0.063 Uiso 1 1 calc R
C11 C 0.0095(3) 0.68537(19) 0.5239(3) 0.0682(14) Uani 1 1 d G
H11 H -0.0729 0.6956 0.4700 0.082 Uiso 1 1 calc R
C12 C 0.0540(4) 0.74079(18) 0.6232(4) 0.0758(16) Uani 1 1 d G
H12 H 0.0013 0.7881 0.6357 0.091 Uiso 1 1 calc R
C13 C 0.1772(4) 0.72555(19) 0.7039(3) 0.0800(17) Uani 1 1 d G
H13 H 0.2069 0.7626 0.7703 0.096 Uiso 1 1 calc R
C14 C 0.2560(3) 0.65489(18) 0.6852(3) 0.0595(13) Uani 1 1 d G
H14 H 0.3384 0.6447 0.7391 0.071 Uiso 1 1 calc R
C22 C 0.1048(4) 0.3671(3) 0.7422(4) 0.0435(9) Uani 1 1 d .
H22A H 0.1214 0.3491 0.8315 0.052 Uiso 1 1 calc R
H22B H 0.0905 0.3173 0.6891 0.052 Uiso 1 1 calc R
C23 C -0.0283(2) 0.41823(16) 0.7242(3) 0.0444(9) Uani 1 1 d .
C24 C -0.1492(3) 0.38211(19) 0.6615(3) 0.0613(12) Uani 1 1 d G
H24 H -0.1472 0.3277 0.6305 0.074 Uiso 1 1 calc R
C25 C -0.2730(2) 0.4273(3) 0.6452(3) 0.084(2) Uani 1 1 d G
H25 H -0.3539 0.4032 0.6033 0.100 Uiso 1 1 calc R
C26 C -0.2760(3) 0.5087(3) 0.6916(4) 0.088(2) Uani 1 1 d G
H26 H -0.3589 0.5389 0.6807 0.105 Uiso 1 1 calc R
C27 C -0.1552(4) 0.54482(18) 0.7542(4) 0.0810(19) Uani 1 1 d G
H27 H -0.1572 0.5992 0.7852 0.097 Uiso 1 1 calc R
C28 C -0.0313(3) 0.49959(17) 0.7705(3) 0.0594(12) Uani 1 1 d G
H28 H 0.0495 0.5238 0.8124 0.071 Uiso 1 1 calc R
C30 C 0.6349(2) 0.42798(18) 1.0686(2) 0.0429(9) Uani 1 1 d .
C31 C 0.7791(2) 0.43738(19) 1.0879(2) 0.0506(10) Uani 1 1 d G
H31 H 0.8304 0.4320 1.0187 0.061 Uiso 1 1 calc R
C32 C 0.8465(2) 0.4548(2) 1.2105(3) 0.0629(13) Uani 1 1 d G
H32 H 0.9430 0.4611 1.2234 0.075 Uiso 1 1 calc R
C33 C 0.7698(3) 0.4629(2) 1.3140(2) 0.0626(14) Uani 1 1 d G
H33 H 0.8149 0.4746 1.3960 0.075 Uiso 1 1 calc R
C34 C 0.6256(3) 0.4535(2) 1.2947(2) 0.0673(14) Uani 1 1 d G
H34 H 0.5742 0.4589 1.3639 0.081 Uiso 1 1 calc R
C35 C 0.5581(2) 0.4360(2) 1.1720(3) 0.0573(12) Uani 1 1 d G
H35 H 0.4617 0.4298 1.1591 0.069 Uiso 1 1 calc R
O4 O 0.81335(19) 0.01283(12) 0.8006(2) 0.0752(10) Uani 1 1 d D
C17 C 0.21810(15) 0.16540(10) 0.92552(18) 0.0550(11) Uani 1 1 d G
H17 H 0.2788 0.1314 0.8864 0.066 Uiso 1 1 calc R
C16 C 0.27134(17) 0.21951(11) 1.02290(16) 0.0490(10) Uani 1 1 d G
C29 C 0.5637(2) 0.41024(8) 0.9335(2) 0.0455(10) Uani 1 1 d G
H29A H 0.5188 0.4611 0.8989 0.055 Uiso 1 1 calc R
H29B H 0.6345 0.3955 0.8792 0.055 Uiso 1 1 calc R
C5 C 0.54453(18) 0.17319(10) 0.65230(14) 0.0679(14) Uani 1 1 d G
H5A H 0.5636 0.1172 0.6857 0.081 Uiso 1 1 calc R
H5B H 0.6290 0.1941 0.6221 0.081 Uiso 1 1 calc R
C21 C 0.1787(2) 0.26898(13) 1.07975(19) 0.0647(13) Uani 1 1 d G
H21 H 0.2123 0.3056 1.1456 0.078 Uiso 1 1 calc R
C15 C 0.42508(18) 0.22154(10) 1.07122(13) 0.0578(12) Uani 1 1 d G
H15A H 0.4567 0.1646 1.0882 0.069 Uiso 1 1 calc R
H15B H 0.4379 0.2514 1.1527 0.069 Uiso 1 1 calc R
C3 C 0.4016(3) 0.24934(16) 0.46981(14) 0.0687(14) Uani 1 1 d G
H3A H 0.4865 0.2696 0.4397 0.082 Uiso 1 1 calc R
H3B H 0.3339 0.2390 0.3947 0.082 Uiso 1 1 calc R
C4 C 0.4320(2) 0.16903(14) 0.54155(13) 0.0747(16) Uani 1 1 d G
H4A H 0.3471 0.1502 0.5732 0.090 Uiso 1 1 calc R
H4B H 0.4574 0.1273 0.4812 0.090 Uiso 1 1 calc R
O2 O 0.62516(14) 0.14042(8) 0.90737(14) 0.0692(10) Uani 1 1 d G
C20 C 0.03905(19) 0.26489(15) 1.0409(2) 0.0803(18) Uani 1 1 d G
H20 H -0.0213 0.2993 1.0797 0.096 Uiso 1 1 calc R
C18 C 0.07626(14) 0.16090(13) 0.8852(2) 0.0717(15) Uani 1 1 d G
H18 H 0.0418 0.1249 0.8188 0.086 Uiso 1 1 calc R
C19 C -0.01385(16) 0.21071(16) 0.9453(2) 0.0817(19) Uani 1 1 d G
H19 H -0.1097 0.2074 0.9209 0.098 Uiso 1 1 calc R
O3 O 0.7260(2) 0.00175(12) 1.0450(2) 0.0722(10) Uani 1 1 d DG
H3C H 0.7721 -0.0053 0.9816 0.057(14) Uiso 1 1 d DG
H3D H 0.6969 0.0520 1.0414 0.10(2) Uiso 1 1 d DG
H4C H 0.7412 0.0435 0.7871 0.24(6) Uiso 1 1 d DG
H4D H 0.7906 -0.0352 0.7704 0.15(3) Uiso 1 1 d DG

loop_
_atom_site_aniso_label
_atom_site_aniso_U_11
_atom_site_aniso_U_22
_atom_site_aniso_U_33
_atom_site_aniso_U_23
_atom_site_aniso_U_13
_atom_site_aniso_U_12
Cu1 0.0398(2) 0.0324(2) 0.0346(2) -0.0028(2) -0.00056(15) 0.0072(2)
O1 0.103(3) 0.0561(18) 0.0303(16) -0.0018(14) 0.0032(16) 0.0133(18)
N1 0.0360(15) 0.0306(14) 0.0309(15) -0.0031(12) 0.0030(12) 0.0048(12)
N2 0.0400(15) 0.039(2) 0.0373(16) 0.0018(13) 0.0018(13) 0.0002(13)
N3 0.0657(19) 0.0394(19) 0.0370(16) -0.0065(17) 0.0020(14) 0.0125(19)
N4 0.0442(18) 0.0431(18) 0.055(2) -0.0048(16) 0.0009(16) 0.0134(15)
C1 0.0348(18) 0.0321(18) 0.0338(19) 0.0022(14) 0.0017(15) 0.0004(14)
C2 0.053(2) 0.038(2) 0.034(2) -0.0050(16) 0.0046(17) 0.0042(18)
C6 0.037(2) 0.039(2) 0.061(3) 0.0059(19) -0.0038(19) 0.0040(17)
C7 0.044(2) 0.042(2) 0.048(3) 0.0082(19) -0.0112(18) -0.0012(18)
C8 0.0384(19) 0.0361(18) 0.050(2) -0.0002(17) 0.0077(17) -0.0013(15)
C9 0.046(2) 0.0296(17) 0.041(2) 0.0044(15) 0.0062(17) -0.0046(15)
C10 0.060(2) 0.043(2) 0.051(3) 0.0066(19) -0.006(2) 0.0029(19)
C11 0.069(3) 0.048(2) 0.085(4) 0.022(3) 0.000(3) 0.014(2)
C12 0.090(4) 0.048(3) 0.093(4) -0.001(3) 0.024(3) 0.022(3)
C13 0.104(5) 0.056(3) 0.076(4) -0.024(3) -0.001(3) 0.018(3)
C14 0.065(3) 0.051(3) 0.059(3) -0.010(2) -0.007(2) 0.005(2)
C22 0.048(2) 0.037(2) 0.046(2) 0.0060(17) 0.0088(18) -0.0016(17)
C23 0.042(2) 0.055(2) 0.038(2) 0.0122(19) 0.0122(17) -0.0010(18)
C24 0.052(3) 0.088(4) 0.044(3) 0.004(2) 0.010(2) -0.012(2)
C25 0.039(3) 0.154(7) 0.057(3) 0.026(4) 0.000(2) 0.000(3)
C26 0.052(3) 0.130(6) 0.087(4) 0.057(4) 0.027(3) 0.033(3)
C27 0.078(4) 0.072(3) 0.103(5) 0.030(3) 0.051(4) 0.031(3)
C28 0.051(2) 0.052(3) 0.078(3) 0.010(2) 0.019(2) 0.010(2)
C30 0.045(2) 0.0362(19) 0.047(2) 0.0008(17) 0.0008(17) -0.0035(16)
C31 0.045(2) 0.045(2) 0.061(3) 0.006(2) 0.004(2) -0.0032(18)
C32 0.052(2) 0.053(3) 0.077(4) 0.010(2) -0.015(2) -0.013(2)
C33 0.070(3) 0.059(3) 0.053(3) -0.003(2) -0.016(3) -0.005(2)
C34 0.073(3) 0.081(4) 0.047(3) -0.012(3) 0.001(2) 0.009(3)
C35 0.051(2) 0.075(3) 0.046(3) -0.011(2) 0.004(2) 0.005(2)
O4 0.066(2) 0.086(3) 0.072(2) -0.014(2) 0.0002(18) 0.007(2)
C17 0.062(3) 0.039(2) 0.064(3) 0.001(2) 0.010(2) -0.0050(19)
C16 0.064(3) 0.041(2) 0.044(2) 0.0098(18) 0.012(2) -0.0029(19)
C29 0.053(2) 0.044(2) 0.039(2) -0.0009(18) 0.0039(19) -0.0096(19)
C5 0.066(3) 0.060(3) 0.076(4) -0.017(3) 0.001(3) 0.030(2)
C21 0.088(4) 0.057(3) 0.054(3) 0.004(2) 0.027(3) 0.003(3)
C15 0.071(3) 0.056(3) 0.043(2) 0.014(2) -0.004(2) 0.001(2)
C3 0.097(4) 0.056(3) 0.053(3) -0.016(2) 0.009(3) 0.028(3)
C4 0.086(4) 0.057(3) 0.078(4) -0.024(3) -0.002(3) 0.025(3)
O2 0.072(2) 0.0488(18) 0.083(2) 0.0121(17) -0.0047(18) 0.0234(16)
C20 0.090(4) 0.080(4) 0.081(4) 0.022(3) 0.049(3) 0.026(3)
C18 0.061(3) 0.054(3) 0.098(4) -0.002(3) 0.003(3) -0.017(2)
C19 0.051(3) 0.081(4) 0.115(5) 0.033(4) 0.017(3) -0.004(3)
O3 0.083(2) 0.072(2) 0.061(2) 0.0296(19) 0.0055(19) 0.008(2)

loop_
_atom_type_symbol
_atom_type_description
_atom_type_scat_dispersion_real
_atom_type_scat_dispersion_imag
_atom_type_scat_source
C C 0.0033 0.0016 'International Tables Vol C Tables 4.2.6.8 and 6.1.1.4'
H H 0.0000 0.0000 'International Tables Vol C Tables 4.2.6.8 and 6.1.1.4'
Cu Cu 0.3201 1.2651 'International Tables Vol C Tables 4.2.6.8 and 6.1.1.4'
N N 0.0061 0.0033 'International Tables Vol C Tables 4.2.6.8 and 6.1.1.4'
O O 0.0106 0.0060 'International Tables Vol C Tables 4.2.6.8 and 6.1.1.4'

loop_
_geom_angle_atom_site_label_1
_geom_angle_atom_site_label_2
_geom_angle_atom_site_label_3
_geom_angle
N2 Cu1 N1 99.08(12)
N3 Cu1 N1 82.95(13)
N3 Cu1 N2 170.51(15)
N4 Cu1 N1 170.93(14)
N4 Cu1 N2 83.22(14)
N4 Cu1 N3 96.22(15)
Cu1 N1 H1 110.1
C1 N1 Cu1 107.6(2)
C1 N1 H1 110.1
C22 N1 Cu1 105.5(2)
C22 N1 H1 110.1
C22 N1 C1 113.4(3)
Cu1 N2 H2 109.7
C7 N2 Cu1 107.7(2)
C7 N2 H2 109.7
C29 N2 Cu1 108.3(2)
C29 N2 H2 109.7
C29 N2 C7 111.8(3)
C2 N3 Cu1 117.5(3)
C2 N3 C3 116.5(3)
C3 N3 Cu1 125.6(2)
C6 N4 Cu1 117.8(3)
C6 N4 C5 117.2(3)
C5 N4 Cu1 124.8(2)
N1 C1 H1A 108.2
N1 C1 C2 111.0(3)
N1 C1 C8 111.7(3)
C2 C1 H1A 108.2
C2 C1 C8 109.5(3)
C8 C1 H1A 108.2
O1 C2 N3 126.2(4)
O1 C2 C1 118.8(4)
N3 C2 C1 115.0(3)
N4 C6 C7 115.7(3)
O2 C6 N4 126.1(4)
O2 C6 C7 118.2(4)
N2 C7 C6 111.2(3)
N2 C7 H7 106.6
N2 C7 C15 111.8(3)
C6 C7 H7 106.6
C6 C7 C15 113.6(3)
C15 C7 H7 106.6
C1 C8 H8A 108.5
C1 C8 H8B 108.5
H8A C8 H8B 107.5
C9 C8 C1 115.1(3)
C9 C8 H8A 108.5
C9 C8 H8B 108.5
C10 C9 C8 118.8(2)
C10 C9 C14 120.0
C14 C9 C8 121.2(2)
C9 C10 H10 120.0
C9 C10 C11 120.0
C11 C10 H10 120.0
C10 C11 H11 120.0
C12 C11 C10 120.0
C12 C11 H11 120.0
C11 C12 H12 120.0
C11 C12 C13 120.0
C13 C12 H12 120.0
C12 C13 H13 120.0
C14 C13 C12 120.0
C14 C13 H13 120.0
C9 C14 H14 120.0
C13 C14 C9 120.0
C13 C14 H14 120.0
N1 C22 H22A 108.3
N1 C22 H22B 108.3
N1 C22 C23 115.7(3)
H22A C22 H22B 107.4
C23 C22 H22A 108.3
C23 C22 H22B 108.3
C24 C23 C22 118.9(2)
C24 C23 C28 120.0
C28 C23 C22 121.1(2)
C23 C24 H24 120.0
C23 C24 C25 120.0
C25 C24 H24 120.0
C24 C25 H25 120.0
C24 C25 C26 120.0
C26 C25 H25 120.0
C25 C26 H26 120.0
C25 C26 C27 120.0
C27 C26 H26 120.0
C26 C27 H27 120.0
C28 C27 C26 120.0
C28 C27 H27 120.0
C23 C28 H28 120.0
C27 C28 C23 120.0
C27 C28 H28 120.0
C31 C30 C35 120.0
C31 C30 C29 118.92(18)
C35 C30 C29 121.07(18)
C30 C31 H31 120.0
C30 C31 C32 120.0
C32 C31 H31 120.0
C31 C32 H32 120.0
C33 C32 C31 120.0
C33 C32 H32 120.0
C32 C33 H33 120.0
C34 C33 C32 120.0
C34 C33 H33 120.0
C33 C34 H34 120.0
C35 C34 C33 120.0
C35 C34 H34 120.0
C30 C35 H35 120.0
C34 C35 C30 120.0
C34 C35 H35 120.0
H4C O4 H4D 107.0
C16 C17 H17 119.4
C18 C17 H17 119.4
C18 C17 C16 121.2
C17 C16 C15 121.2
C21 C16 C17 118.2
C21 C16 C15 120.5
N2 C29 C30 114.8(2)
N2 C29 H29A 108.6
N2 C29 H29B 108.6
C30 C29 H29A 108.6
C30 C29 H29B 108.6
H29A C29 H29B 107.5
N4 C5 H5A 109.0
N4 C5 H5B 109.0
N4 C5 C4 112.88(14)
H5A C5 H5B 107.8
C4 C5 H5A 109.0
C4 C5 H5B 109.0
C16 C21 H21 119.5
C20 C21 C16 121.0
C20 C21 H21 119.5
C7 C15 H15A 108.4
C7 C15 H15B 108.4
C16 C15 C7 115.52(16)
C16 C15 H15A 108.4
C16 C15 H15B 108.4
H15A C15 H15B 107.5
N3 C3 H3A 109.1
N3 C3 H3B 109.1
N3 C3 C4 112.33(15)
H3A C3 H3B 107.9
C4 C3 H3A 109.1
C4 C3 H3B 109.1
C5 C4 C3 115.4
C5 C4 H4A 108.4
C5 C4 H4B 108.4
C3 C4 H4A 108.4
C3 C4 H4B 108.4
H4A C4 H4B 107.5
C21 C20 H20 119.6
C21 C20 C19 120.8
C19 C20 H20 119.6
C17 C18 H18 120.4
C17 C18 C19 119.1
C19 C18 H18 120.4
C20 C19 C18 119.6
C20 C19 H19 120.2
C18 C19 H19 120.2
H3C O3 H3D 107.1

loop_
_geom_bond_atom_site_label_1
_geom_bond_atom_site_label_2
_geom_bond_distance
Cu1 N1 2.055(3)
Cu1 N2 2.050(3)
Cu1 N3 1.924(3)
Cu1 N4 1.917(3)
O1 C2 1.243(5)
N1 H1 0.9800
N1 C1 1.484(5)
N1 C22 1.479(5)
N2 H2 0.9800
N2 C7 1.492(5)
N2 C29 1.491(3)
N3 C2 1.316(5)
N3 C3 1.452(4)
N4 C6 1.307(6)
N4 C5 1.464(4)
C1 H1A 0.9800
C1 C2 1.528(5)
C1 C8 1.530(5)
C6 C7 1.511(7)
C6 O2 1.251(4)
C7 H7 0.9800
C7 C15 1.531(5)
C8 H8A 0.9700
C8 H8B 0.9700
C8 C9 1.507(4)
C9 C10 1.3900
C9 C14 1.3900
C10 H10 0.9300
C10 C11 1.3900
C11 H11 0.9300
C11 C12 1.3900
C12 H12 0.9300
C12 C13 1.3900
C13 H13 0.9300
C13 C14 1.3900
C14 H14 0.9300
C22 H22A 0.9700
C22 H22B 0.9700
C22 C23 1.516(4)
C23 C24 1.3900
C23 C28 1.3900
C24 H24 0.9300
C24 C25 1.3900
C25 H25 0.9300
C25 C26 1.3900
C26 H26 0.9300
C26 C27 1.3900
C27 H27 0.9300
C27 C28 1.3900
C28 H28 0.9300
C30 C31 1.3900
C30 C35 1.3900
C30 C29 1.515(3)
C31 H31 0.9300
C31 C32 1.3900
C32 H32 0.9300
C32 C33 1.3900
C33 H33 0.9300
C33 C34 1.3900
C34 H34 0.9300
C34 C35 1.3900
C35 H35 0.9300
O4 H4C 0.8502
O4 H4D 0.8492
C17 H17 0.9300
C17 C16 1.3839
C17 C18 1.3835
C16 C21 1.3832
C16 C15 1.5074
C29 H29A 0.9700
C29 H29B 0.9700
C5 H5A 0.9700
C5 H5B 0.9700
C5 C4 1.4851
C21 H21 0.9300
C21 C20 1.3600
C15 H15A 0.9700
C15 H15B 0.9700
C3 H3A 0.9700
C3 H3B 0.9700
C3 C4 1.4974
C4 H4A 0.9700
C4 H4B 0.9700
C20 H20 0.9300
C20 C19 1.3709
C18 H18 0.9300
C18 C19 1.3866
C19 H19 0.9300
O3 H3C 0.8500
O3 H3D 0.8500

loop_
_geom_hbond_atom_site_label_D
_geom_hbond_atom_site_label_H
_geom_hbond_atom_site_label_A
_geom_hbond_distance_DH
_geom_hbond_distance_HA
_geom_hbond_distance_DA
_geom_hbond_angle_DHA
_geom_hbond_site_symmetry_A
O3 H3C O4 0.85 2.00 2.791 154.4 .
O3 H3D O2 0.85 2.05 2.753 139.8 .
O4 H4D O1 0.85 1.95 2.743(4) 154.2 2_646

loop_
_geom_torsion_atom_site_label_1
_geom_torsion_atom_site_label_2
_geom_torsion_atom_site_label_3
_geom_torsion_atom_site_label_4
_geom_torsion
Cu1 N1 C1 C2 23.0(3)
Cu1 N1 C1 C8 -99.5(3)
Cu1 N1 C22 C23 -176.6(3)
Cu1 N2 C7 C6 20.1(4)
Cu1 N2 C7 C15 -108.1(3)
Cu1 N2 C29 C30 -175.22(16)
Cu1 N3 C2 O1 171.8(4)
Cu1 N3 C2 C1 -7.5(5)
Cu1 N3 C3 C4 28.2(3)
Cu1 N4 C6 C7 -6.4(5)
Cu1 N4 C6 O2 173.8(3)
Cu1 N4 C5 C4 -29.2(3)
N1 C1 C2 O1 169.0(4)
N1 C1 C2 N3 -11.6(5)
N1 C1 C8 C9 -85.1(4)
N1 C22 C23 C24 133.9(3)
N1 C22 C23 C28 -46.9(4)
N2 C7 C15 C16 45.1(3)
N3 C3 C4 C5 -64.57(19)
N4 C6 C7 N2 -10.3(5)
N4 C6 C7 C15 116.9(4)
N4 C5 C4 C3 65.30(17)
C1 N1 C22 C23 -59.1(4)
C1 C8 C9 C10 -60.8(4)
C1 C8 C9 C14 119.6(3)
C2 N3 C3 C4 -158.8(3)
C2 C1 C8 C9 151.6(3)
C6 N4 C5 C4 145.0(3)
C6 C7 C15 C16 -81.8(3)
C7 N2 C29 C30 -56.7(3)
C8 C1 C2 O1 -67.2(5)
C8 C1 C2 N3 112.1(4)
C8 C9 C10 C11 -179.6(3)
C8 C9 C14 C13 179.6(3)
C9 C10 C11 C12 0.0
C10 C9 C14 C13 0.0
C10 C11 C12 C13 0.0
C11 C12 C13 C14 0.0
C12 C13 C14 C9 0.0
C14 C9 C10 C11 0.0
C22 N1 C1 C2 -93.2(4)
C22 N1 C1 C8 144.3(3)
C22 C23 C24 C25 179.2(3)
C22 C23 C28 C27 -179.2(3)
C23 C24 C25 C26 0.0
C24 C23 C28 C27 0.0
C24 C25 C26 C27 0.0
C25 C26 C27 C28 0.0
C26 C27 C28 C23 0.0
C28 C23 C24 C25 0.0
C30 C31 C32 C33 0.0
C31 C30 C35 C34 0.0
C31 C30 C29 N2 134.2(2)
C31 C32 C33 C34 0.0
C32 C33 C34 C35 0.0
C33 C34 C35 C30 0.0
C35 C30 C31 C32 0.0
C35 C30 C29 N2 -46.7(3)
C17 C16 C21 C20 -0.2
C17 C16 C15 C7 73.31(19)
C17 C18 C19 C20 1.7
C16 C17 C18 C19 -1.0
C16 C21 C20 C19 0.9
C29 N2 C7 C6 -98.8(3)
C29 N2 C7 C15 133.0(3)
C29 C30 C31 C32 179.1(2)
C29 C30 C35 C34 -179.1(3)
C5 N4 C6 C7 179.0(3)
C5 N4 C6 O2 -0.8(6)
C21 C16 C15 C7 -110.03(19)
C21 C20 C19 C18 -1.6
C15 C16 C21 C20 -177.0
C3 N3 C2 O1 -1.9(6)
C3 N3 C2 C1 178.8(3)
O2 C6 C7 N2 169.5(3)
O2 C6 C7 C15 -63.3(4)
C18 C17 C16 C21 0.3
C18 C17 C16 C15 177.1
